data_1554960
loop_
_publ_author_name
'Danjo, Hiroshi'
'Hashimoto, Yuhki'
'Kidena, Yuki'
'Nogamine, Ayumi'
'Katagiri, Kosuke'
'Kawahata, Masatoshi'
'Miyazawa, Toshifumi'
'Yamaguchi, Kentaro'

_publ_section_title
;
 Nestable Tetrakis(spiroborate) Nanocycles.
;
_journal_issue 9
_journal_name_full 'Organic letters'
_journal_page_first 2154
_journal_page_last 2157
_journal_paper_doi 10.1021/acs.orglett.5b00747
_journal_volume 17
_journal_year 2015
_chemical_formula_sum 'C180 H112 B4 D84 N4 O34 S14'
_chemical_formula_weight 3535.99
_space_group_crystal_system triclinic
_space_group_IT_number 2
_space_group_name_Hall '-P 1'
_space_group_name_H-M_alt 'P -1'
_atom_sites_solution_hydrogens geom
_audit_creation_method SHELXL-2014
_cell_angle_alpha 81.21(3)
_cell_angle_beta 74.06(3)
_cell_angle_gamma 62.19(3)
_cell_formula_units_Z 1
_cell_length_a 16.670(3)
_cell_length_b 17.440(4)
_cell_length_c 19.659(4)
_cell_measurement_reflns_used 31642
_cell_measurement_temperature 100
_cell_measurement_theta_max 32.544
_cell_measurement_theta_min 1.625
_cell_volume 4859(2)
_computing_cell_refinement HKL2000
_computing_data_collection HKL2000
_computing_data_reduction HKL2000
_computing_molecular_graphics 'Ortep-3 for windows'
_computing_publication_material Yadokari-XG
_computing_structure_refinement 'SHELXL-2014 (Sheldrick, 2014)'
_computing_structure_solution 'SHELXS-97 (Sheldrick, 2014)'
_diffrn_ambient_temperature 100
_diffrn_measured_fraction_theta_full 0.870
_diffrn_measured_fraction_theta_max 0.655
_diffrn_measurement_device_type 'MarMosaic225 (Rayonix)'
_diffrn_measurement_method '\w scans'
_diffrn_radiation_type synchrotron
_diffrn_radiation_wavelength 0.800
_diffrn_reflns_av_R_equivalents 0.0267
_diffrn_reflns_av_unetI/netI 0.0435
_diffrn_reflns_Laue_measured_fraction_full 0.870
_diffrn_reflns_Laue_measured_fraction_max 0.655
_diffrn_reflns_limit_h_max 21
_diffrn_reflns_limit_h_min -21
_diffrn_reflns_limit_k_max 21
_diffrn_reflns_limit_k_min -21
_diffrn_reflns_limit_l_max 22
_diffrn_reflns_limit_l_min -22
_diffrn_reflns_number 31642
_diffrn_reflns_point_group_measured_fraction_full 0.870
_diffrn_reflns_point_group_measured_fraction_max 0.655
_diffrn_reflns_theta_full 28.685
_diffrn_reflns_theta_max 32.544
_diffrn_reflns_theta_min 1.625
_diffrn_source 'SPring-8 BL38B1 beamline'
_exptl_absorpt_coefficient_mu 0.303
_exptl_absorpt_correction_type none
_exptl_crystal_colour orange
_exptl_crystal_density_diffrn 1.208
_exptl_crystal_description prismatic
_exptl_crystal_F_000 1820
_exptl_crystal_size_max 0.20
_exptl_crystal_size_mid 0.10
_exptl_crystal_size_min 0.03
_refine_diff_density_max 1.024
_refine_diff_density_min -0.754
_refine_diff_density_rms 0.106
_refine_ls_extinction_coef 0.086(10)
_refine_ls_extinction_expression Fc^*^=kFc[1+0.001xFc^2^\l^3^/sin(2\q)]^-1/4^
_refine_ls_extinction_method SHELXL
_refine_ls_goodness_of_fit_ref 1.787
_refine_ls_hydrogen_treatment constr
_refine_ls_matrix_type full
_refine_ls_number_parameters 1190
_refine_ls_number_reflns 16254
_refine_ls_number_restraints 91
_refine_ls_restrained_S_all 1.845
_refine_ls_R_factor_all 0.2091
_refine_ls_R_factor_gt 0.1643
_refine_ls_shift/su_max 0.000
_refine_ls_shift/su_mean 0.000
_refine_ls_structure_factor_coef Fsqd
_refine_ls_weighting_details 'w=1/[\s^2^(Fo^2^)+(0.2000P)^2^] where P=(Fo^2^+2Fc^2^)/3'
_refine_ls_weighting_scheme calc
_refine_ls_wR_factor_gt 0.4341
_refine_ls_wR_factor_ref 0.4745
_reflns_Friedel_coverage 0.000
_reflns_number_gt 9444
_reflns_number_total 16254
_reflns_threshold_expression 'I > 2\s(I)'
_cod_data_source_file ol5b00747_si_004.cif
_cod_data_source_block 14B01hsg01_02
_cod_database_code 1554960
_shelx_space_group_comment
;
The symmetry employed for this shelxl refinement is uniquely defined
by the following loop, which should always be used as a source of
symmetry information in preference to the above space-group names.
They are only intended as comments.
;
_shelxl_version_number 2014-3

loop_
_space_group_symop_operation_xyz
'x, y, z'
'-x, -y, -z'

loop_
_atom_site_label
_atom_site_type_symbol
_atom_site_fract_x
_atom_site_fract_y
_atom_site_fract_z
_atom_site_U_iso_or_equiv
_atom_site_adp_type
_atom_site_occupancy
_atom_site_site_symmetry_order
_atom_site_calc_flag
_atom_site_refinement_flags_posn
_atom_site_refinement_flags_adp
_atom_site_refinement_flags_occupancy
_atom_site_disorder_assembly
_atom_site_disorder_group
C1N C 0.9328(4) 0.3774(4) -0.0186(4) 0.0827(16) Uani 1 1 d . . . . .
C2N C 0.8590(4) 0.4306(4) 0.0308(4) 0.0840(16) Uani 1 1 d . . . . .
C3N C 0.7673(4) 0.4716(4) 0.0208(4) 0.0843(16) Uani 1 1 d . . . . .
C4N C 0.7476(4) 0.4641(4) -0.0381(4) 0.0870(17) Uani 1 1 d . . . . .
H1 H 0.6856 0.4945 -0.0443 0.104 Uiso 1 1 calc R U . . .
C5N C 0.8211(4) 0.4094(4) -0.0919(4) 0.0872(17) Uani 1 1 d . . . . .
C6N C 0.8063(5) 0.3982(4) -0.1557(4) 0.0914(18) Uani 1 1 d . . . . .
H2 H 0.7446 0.4273 -0.1628 0.110 Uiso 1 1 calc R U . . .
C7N C 0.8757(5) 0.3476(5) -0.2079(4) 0.101(2) Uani 1 1 d . . . . .
C8N C 0.9659(5) 0.3033(5) -0.1967(4) 0.101(2) Uani 1 1 d . . . . .
H3 H 1.0151 0.2674 -0.2326 0.121 Uiso 1 1 calc R U . . .
C9N C 0.9853(4) 0.3103(5) -0.1355(4) 0.098(2) Uani 1 1 d . . . . .
H4 H 1.0472 0.2780 -0.1293 0.118 Uiso 1 1 calc R U . . .
C10N C 0.9139(4) 0.3654(4) -0.0800(4) 0.0875(18) Uani 1 1 d . . . . .
C11N C 0.8561(7) 0.3380(7) -0.2767(5) 0.129(3) Uani 1 1 d . . . . .
H5 H 0.8790 0.2756 -0.2838 0.155 Uiso 1 1 calc R U . . .
H6 H 0.7877 0.3666 -0.2719 0.155 Uiso 1 1 calc R U . . .
C12N C 0.8977(17) 0.3738(12) -0.3377(9) 0.234(9) Uani 1 1 d . . . . .
H7 H 0.8646 0.3807 -0.3748 0.281 Uiso 1 1 calc R U . . .
H8 H 0.9623 0.3286 -0.3540 0.281 Uiso 1 1 calc R U . . .
C13N C 0.9041(8) 0.4569(11) -0.3385(5) 0.170(5) Uani 1 1 d . . . . .
H9 H 0.8408 0.4996 -0.3154 0.203 Uiso 1 1 calc R U . . .
H10 H 0.9445 0.4465 -0.3061 0.203 Uiso 1 1 calc R U . . .
C14N C 0.9343(7) 0.5009(11) -0.3986(6) 0.187(6) Uani 1 1 d . . . . .
H11 H 0.9035 0.5632 -0.3900 0.280 Uiso 1 1 calc R U . . .
H12 H 0.9184 0.4908 -0.4397 0.280 Uiso 1 1 calc R U . . .
H13 H 1.0020 0.4792 -0.4076 0.280 Uiso 1 1 calc R U . . .
C15N C 1.0286(4) 0.3345(4) -0.0055(4) 0.0916(18) Uani 1 1 d . . . . .
C16N C 1.0571(6) 0.2560(6) 0.0357(8) 0.162(5) Uani 1 1 d . . . . .
H14 H 1.0153 0.2308 0.0524 0.195 Uiso 1 1 calc R U . . .
C17N C 1.1430(7) 0.2151(7) 0.0523(9) 0.183(6) Uani 1 1 d . . . . .
H15 H 1.1603 0.1629 0.0803 0.220 Uiso 1 1 calc R U . . .
C18N C 1.2038(5) 0.2527(7) 0.0267(5) 0.118(3) Uani 1 1 d . . . . .
C19N C 1.1707(6) 0.3324(8) -0.0045(5) 0.137(4) Uani 1 1 d . . . . .
H16 H 1.2090 0.3614 -0.0166 0.164 Uiso 1 1 calc R U . . .
C20N C 1.0849(5) 0.3733(7) -0.0195(5) 0.133(3) Uani 1 1 d . . . . .
H17 H 1.0645 0.4301 -0.0403 0.160 Uiso 1 1 calc R U . . .
C21N C 1.2929(5) 0.2111(6) 0.0444(5) 0.124(3) Uani 1 1 d . . . . .
C22N C 1.3687(5) 0.1826(6) 0.0574(5) 0.133(3) Uani 1 1 d . . . . .
C23N C 1.4541(5) 0.1533(6) 0.0789(5) 0.116(3) Uani 1 1 d . . . . .
C24N C 1.5120(6) 0.0683(7) 0.0868(6) 0.132(3) Uani 1 1 d . . . . .
H18 H 1.4968 0.0258 0.0767 0.159 Uiso 1 1 calc R U . . .
C25N C 1.5930(5) 0.0420(5) 0.1092(6) 0.128(3) Uani 1 1 d . . . . .
H19 H 1.6325 -0.0180 0.1144 0.154 Uiso 1 1 calc R U . . .
C26N C 1.6170(4) 0.1040(5) 0.1244(4) 0.0918(18) Uani 1 1 d . . . . .
C27N C 1.5599(4) 0.1892(4) 0.1131(3) 0.0882(17) Uani 1 1 d . . . . .
H20 H 1.5759 0.2321 0.1212 0.106 Uiso 1 1 calc R U . . .
C28N C 1.4786(4) 0.2153(5) 0.0900(4) 0.100(2) Uani 1 1 d . . . . .
H21 H 1.4404 0.2751 0.0820 0.120 Uiso 1 1 calc R U . . .
C29N C 0.6945(4) 0.5251(4) 0.2475(4) 0.0865(17) Uani 1 1 d . . . . .
C30N C 0.7064(4) 0.6006(4) 0.2194(4) 0.0872(17) Uani 1 1 d . . . . .
C31N C 0.6747(4) 0.6690(4) 0.2600(4) 0.0849(16) Uani 1 1 d . . . . .
H22 H 0.6838 0.7186 0.2410 0.102 Uiso 1 1 calc R U . . .
C32N C 0.6280(4) 0.6659(4) 0.3309(3) 0.0817(16) Uani 1 1 d . . . . .
C33N C 0.5921(4) 0.7406(4) 0.3751(4) 0.0898(18) Uani 1 1 d . . . . .
C34N C 0.5454(3) 0.7366(4) 0.4498(3) 0.0791(15) Uani 1 1 d . . . . .
C35N C 0.5104(4) 0.8076(4) 0.4927(4) 0.0866(17) Uani 1 1 d . . . . .
H23 H 0.5184 0.8579 0.4748 0.104 Uiso 1 1 calc R U . . .
C36N C 0.4646(4) 0.8022(4) 0.5608(4) 0.0862(17) Uani 1 1 d . . . . .
C37N C 0.4528(4) 0.7278(4) 0.5881(4) 0.0843(17) Uani 1 1 d . . . . .
C38N C 0.4870(4) 0.6582(4) 0.5485(4) 0.0868(17) Uani 1 1 d . . . . .
H24 H 0.4791 0.6082 0.5680 0.104 Uiso 1 1 calc R U . . .
C39N C 0.5346(4) 0.6607(4) 0.4779(4) 0.0871(17) Uani 1 1 d . . . . .
C40N C 0.5760(4) 0.5842(5) 0.4347(4) 0.0904(18) Uani 1 1 d . . . . .
C41N C 0.6185(4) 0.5917(4) 0.3592(4) 0.0855(17) Uani 1 1 d . . . . .
C42N C 0.6518(4) 0.5194(4) 0.3167(4) 0.0870(17) Uani 1 1 d . . . . .
H25 H 0.6445 0.4689 0.3356 0.104 Uiso 1 1 calc R U . . .
C43N C 0.3012(4) 0.9221(4) 0.8456(4) 0.0836(16) Uani 1 1 d . . . . .
C44N C 0.3139(4) 0.8924(4) 0.7819(4) 0.0833(16) Uani 1 1 d . . . . .
C45N C 0.2399(4) 0.9195(4) 0.7475(3) 0.0825(16) Uani 1 1 d . . . . .
C46N C 0.1512(4) 0.9749(4) 0.7786(4) 0.0841(16) Uani 1 1 d . . . . .
H26 H 0.1019 0.9935 0.7553 0.101 Uiso 1 1 calc R U . . .
C47N C 0.1343(4) 1.0045(4) 0.8479(4) 0.0819(16) Uani 1 1 d . . . . .
C48N C 0.0406(4) 1.0593(4) 0.8837(4) 0.0825(16) Uani 1 1 d . . . . .
H27 H -0.0084 1.0768 0.8603 0.099 Uiso 1 1 calc R U . . .
C49N C 0.0201(4) 1.0868(4) 0.9497(4) 0.0848(16) Uani 1 1 d . . . . .
C50N C 0.0949(4) 1.0550(4) 0.9860(4) 0.0895(17) Uani 1 1 d . . . . .
H28 H 0.0818 1.0690 1.0340 0.107 Uiso 1 1 calc R U . . .
C51N C 0.1855(4) 1.0040(4) 0.9507(4) 0.0903(18) Uani 1 1 d . . . . .
H29 H 0.2344 0.9856 0.9744 0.108 Uiso 1 1 calc R U . . .
C52N C 0.2074(4) 0.9788(4) 0.8811(3) 0.0819(16) Uani 1 1 d . . . . .
C53N C -0.0761(4) 1.1444(4) 0.9905(3) 0.0842(16) Uani 1 1 d . . . . .
H30 H -0.0926 1.1116 1.0331 0.101 Uiso 1 1 calc R U . . .
H31 H -0.0741 1.1943 1.0068 0.101 Uiso 1 1 calc R U . . .
C54N C -0.1522(4) 1.1787(4) 0.9518(4) 0.0869(17) Uani 1 1 d . . . . .
H32 H -0.1571 1.1294 0.9373 0.104 Uiso 1 1 calc R U . . .
H33 H -0.1359 1.2105 0.9084 0.104 Uiso 1 1 calc R U . . .
C55N C -0.2468(4) 1.2393(4) 0.9967(4) 0.0933(18) Uani 1 1 d . . . . .
H34 H -0.2623 1.2081 1.0408 0.112 Uiso 1 1 calc R U . . .
H35 H -0.2426 1.2896 1.0099 0.112 Uiso 1 1 calc R U . . .
C56N C -0.3241(4) 1.2715(6) 0.9578(5) 0.119(3) Uani 1 1 d . . . . .
H36 H -0.3023 1.2884 0.9091 0.179 Uiso 1 1 calc R U . . .
H37 H -0.3783 1.3217 0.9818 0.179 Uiso 1 1 calc R U . . .
H38 H -0.3417 1.2252 0.9575 0.179 Uiso 1 1 calc R U . . .
O1N O 0.8598(3) 0.4514(3) 0.0946(2) 0.0892(12) Uani 1 1 d . . . . .
O2N O 0.7079(3) 0.5203(3) 0.0775(2) 0.0914(12) Uani 1 1 d . . . . .
O3N O 0.7320(3) 0.4658(3) 0.1965(3) 0.0955(13) Uani 1 1 d . . . . .
O4N O 0.7525(3) 0.5895(3) 0.1511(2) 0.0892(12) Uani 1 1 d . . . . .
O5N O 0.6015(3) 0.8066(3) 0.3507(3) 0.1058(15) Uani 1 1 d . . . . .
O6N O 0.5785(4) 0.5151(3) 0.4613(3) 0.1124(16) Uani 1 1 d . . . . .
O7N O 0.4235(3) 0.8646(3) 0.6109(2) 0.0908(12) Uani 1 1 d . . . . .
O8N O 0.4054(3) 0.7395(3) 0.6577(2) 0.0902(12) Uani 1 1 d . . . . .
O9N O 0.3952(2) 0.8380(3) 0.7386(2) 0.0894(12) Uani 1 1 d . . . . .
O10N O 0.2719(3) 0.8824(3) 0.6840(2) 0.0933(12) Uani 1 1 d . . . . .
B1N B 0.7644(5) 0.5064(5) 0.1304(5) 0.090(2) Uani 1 1 d . . . . .
B2N B 0.3746(5) 0.8305(5) 0.6729(5) 0.092(2) Uani 1 1 d . . . . .
C1G C 1.1230(4) 0.3542(4) 0.1906(3) 0.0834(17) Uani 1 1 d . . . . .
C2G C 1.1546(4) 0.2769(5) 0.2279(4) 0.0951(19) Uani 1 1 d . . . . .
H39 H 1.1205 0.2439 0.2387 0.114 Uiso 1 1 calc R U . . .
C3G C 1.2373(5) 0.2473(5) 0.2498(4) 0.099(2) Uani 1 1 d . . . . .
H40 H 1.2591 0.1942 0.2762 0.119 Uiso 1 1 calc R U . . .
C4G C 1.2885(4) 0.2951(5) 0.2332(4) 0.0919(19) Uani 1 1 d . . . . .
C5G C 1.2565(4) 0.3699(5) 0.1938(4) 0.0903(18) Uani 1 1 d . . . . .
H41 H 1.2910 0.4026 0.1816 0.108 Uiso 1 1 calc R U . . .
C6G C 1.1754(4) 0.3996(4) 0.1713(3) 0.0863(16) Uani 1 1 d . . . . .
H42 H 1.1557 0.4510 0.1427 0.104 Uiso 1 1 calc R U . . .
C7G C 1.0288(4) 0.3916(5) 0.1724(4) 0.101(2) Uani 1 1 d . . . . .
H43 H 1.0289 0.4270 0.1280 0.121 Uiso 1 1 calc R U . . .
H44 H 1.0150 0.3442 0.1657 0.121 Uiso 1 1 calc R U . . .
C8G C 1.3746(4) 0.2662(5) 0.2597(4) 0.100(2) Uani 1 1 d . . . . .
H115 H 1.4195 0.2832 0.2248 0.120 Uiso 1 1 calc R U . . .
H116 H 1.4046 0.2022 0.2659 0.120 Uiso 1 1 calc R U . . .
C9G C 0.9221(4) 0.4062(5) 0.2882(4) 0.0952(19) Uani 1 1 d . . . . .
H45 H 0.9346 0.3475 0.2860 0.114 Uiso 1 1 calc R U . . .
C10G C 0.8675(4) 0.4524(5) 0.3491(4) 0.0930(18) Uani 1 1 d . . . . .
H46 H 0.8426 0.4250 0.3888 0.112 Uiso 1 1 calc R U . . .
C11G C 0.8492(4) 0.5370(5) 0.3528(4) 0.0929(19) Uani 1 1 d . . . . .
C12G C 0.8845(4) 0.5767(5) 0.2929(4) 0.101(2) Uani 1 1 d . . . . .
H47 H 0.8711 0.6358 0.2936 0.121 Uiso 1 1 calc R U . . .
C13G C 0.9383(4) 0.5298(4) 0.2332(4) 0.0938(18) Uani 1 1 d . . . . .
H48 H 0.9624 0.5567 0.1927 0.113 Uiso 1 1 calc R U . . .
C14G C 0.8004(4) 0.5871(6) 0.4166(5) 0.104(2) Uani 1 1 d . . . . .
H49 H 0.7930 0.6448 0.4141 0.125 Uiso 1 1 calc R U . . .
C15G C 0.7671(5) 0.5592(6) 0.4755(5) 0.108(2) Uani 1 1 d . . . . .
H50 H 0.7712 0.5028 0.4770 0.130 Uiso 1 1 calc R U . . .
C16G C 0.7210(5) 0.6088(6) 0.5439(5) 0.111(2) Uani 1 1 d . . . . .
C17G C 0.6865(5) 0.5739(6) 0.6033(5) 0.114(3) Uani 1 1 d . . . . .
H51 H 0.6859 0.5201 0.6012 0.136 Uiso 1 1 calc R U . . .
C18G C 0.6530(5) 0.6132(7) 0.6651(5) 0.112(2) Uani 1 1 d . . . . .
H52 H 0.6303 0.5870 0.7069 0.135 Uiso 1 1 calc R U . . .
C19G C 0.6806(5) 0.7342(6) 0.6115(5) 0.119(3) Uani 1 1 d . . . . .
H53 H 0.6769 0.7895 0.6150 0.143 Uiso 1 1 calc R U . . .
C20G C 0.7196(4) 0.6872(6) 0.5414(4) 0.105(2) Uani 1 1 d . . . . .
H54 H 0.7416 0.7120 0.4984 0.126 Uiso 1 1 calc R U . . .
N1G N 0.9574(3) 0.4460(4) 0.2316(3) 0.0920(15) Uani 1 1 d . . . . .
N2G N 0.6520(3) 0.6908(5) 0.6675(3) 0.107(2) Uani 1 1 d . . . . .
C1SA C 0.8002(5) 0.2813(6) 0.3095(5) 0.126(3) Uani 1 1 d D . . . .
D55 D 0.8102 0.2791 0.3567 0.189 Uiso 1 1 calc R U . . .
D56 D 0.7439 0.2743 0.3138 0.189 Uiso 1 1 calc R U . . .
D57 D 0.7925 0.3373 0.2860 0.189 Uiso 1 1 calc R U . . .
C2SA C 0.8573(12) 0.2244(10) 0.1786(6) 0.198(6) Uani 1 1 d D . . . .
D58 D 0.9061 0.1868 0.1409 0.296 Uiso 1 1 calc R U . . .
D59 D 0.8430 0.2851 0.1649 0.296 Uiso 1 1 calc R U . . .
D60 D 0.8010 0.2165 0.1859 0.296 Uiso 1 1 calc R U . . .
O1SA O 0.9741(3) 0.2217(3) 0.2460(4) 0.1279(19) Uani 1 1 d D . . . .
S1SA S 0.89714(13) 0.19687(12) 0.25894(11) 0.1030(7) Uani 1 1 d D . . . .
C1SB C 0.6965(7) 0.9146(6) 0.4082(6) 0.154(4) Uani 1 1 d D . . . .
D61 D 0.6515 0.8956 0.4035 0.231 Uiso 1 1 calc R U . . .
D62 D 0.6754 0.9760 0.3939 0.231 Uiso 1 1 calc R U . . .
D63 D 0.7014 0.9068 0.4576 0.231 Uiso 1 1 calc R U . . .
C2SB C 0.7682(6) 0.8638(6) 0.2730(5) 0.126(3) Uani 1 1 d D . . . .
D64 D 0.7287 0.8343 0.2802 0.189 Uiso 1 1 calc R U . . .
D65 D 0.8217 0.8383 0.2331 0.189 Uiso 1 1 calc R U . . .
D66 D 0.7320 0.9256 0.2628 0.189 Uiso 1 1 calc R U . . .
O1SB O 0.8375(4) 0.7596(3) 0.3758(4) 0.144(2) Uani 1 1 d D . . . .
S1SB S 0.80916(16) 0.85099(14) 0.35232(16) 0.1317(9) Uani 1 1 d D . . . .
C1SC C 0.3754(9) -0.0574(9) 0.3363(8) 0.135(5) Uani 0.693(7) 1 d D . P . .
D70 D 0.3683 -0.0339 0.2886 0.203 Uiso 0.693(7) 1 calc R U P . .
D71 D 0.3175 -0.0589 0.3639 0.203 Uiso 0.693(7) 1 calc R U P . .
D72 D 0.4267 -0.1163 0.3332 0.203 Uiso 0.693(7) 1 calc R U P . .
C2SC C 0.4955(8) 0.0146(9) 0.3064(8) 0.142(5) Uani 0.693(7) 1 d D . P . .
D67 D 0.4692 0.0587 0.2709 0.213 Uiso 0.693(7) 1 calc R U P . .
D68 D 0.5335 -0.0420 0.2843 0.213 Uiso 0.693(7) 1 calc R U P . .
D69 D 0.5345 0.0297 0.3256 0.213 Uiso 0.693(7) 1 calc R U P . .
O1SC O 0.3190(5) 0.0974(4) 0.3850(5) 0.113(2) Uani 0.693(7) 1 d D . P . .
S1SC S 0.40057(18) 0.00964(16) 0.37826(16) 0.0990(12) Uani 0.693(7) 1 d D . P . .
C1SD C 0.4308(4) 0.4211(5) 0.1707(4) 0.0925(18) Uani 1 1 d D . . . .
D73 D 0.3951 0.4485 0.2164 0.139 Uiso 1 1 calc R U . . .
D74 D 0.4502 0.3586 0.1763 0.139 Uiso 1 1 calc R U . . .
D75 D 0.3918 0.4460 0.1362 0.139 Uiso 1 1 calc R U . . .
C2SD C 0.5894(12) 0.3859(13) 0.1972(12) 0.309(14) Uani 1 1 d D . . . .
D76 D 0.5672 0.4183 0.2404 0.463 Uiso 1 1 calc R U . . .
D77 D 0.6506 0.3820 0.1719 0.463 Uiso 1 1 calc R U . . .
D78 D 0.5946 0.3274 0.2096 0.463 Uiso 1 1 calc R U . . .
O1SD O 0.4976(10) 0.5273(9) 0.1254(15) 0.395(14) Uani 1 1 d D . . . .
S1SD S 0.5140(2) 0.4367(3) 0.1456(2) 0.1801(15) Uani 1 1 d D . . . .
C1SE C 0.1524(11) 1.0084(15) 0.2729(11) 0.169(7) Uani 0.530(10) 1 d D U P . .
D79 D 0.1691 0.9582 0.3058 0.254 Uiso 0.530(10) 1 calc R U P . .
D80 D 0.1006 1.0591 0.2982 0.254 Uiso 0.530(10) 1 calc R U P . .
D81 D 0.2064 1.0203 0.2533 0.254 Uiso 0.530(10) 1 calc R U P . .
C2SE C 0.175(3) 0.8711(12) 0.2241(19) 0.257(15) Uani 0.530(10) 1 d D U P . .
D82 D 0.1410 0.8577 0.2697 0.386 Uiso 0.530(10) 1 calc R U P . .
D83 D 0.1746 0.8400 0.1867 0.386 Uiso 0.530(10) 1 calc R U P . .
D84 D 0.2395 0.8529 0.2261 0.386 Uiso 0.530(10) 1 calc R U P . .
O1SE O 0.169(2) 1.0069(17) 0.1379(12) 0.303(13) Uani 0.530(10) 1 d D U P . .
S1SE S 0.1193(7) 0.9867(4) 0.2052(6) 0.206(5) Uani 0.530(10) 1 d D U P . .
C1SF C 0.0313(8) 0.2624(9) 0.4218(7) 0.045(4) Uani 0.258(9) 1 d D U P A 1
D85 D 0.0002 0.3207 0.4410 0.068 Uiso 0.258(9) 1 calc R U P A 1
D86 D 0.0826 0.2584 0.3811 0.068 Uiso 0.258(9) 1 calc R U P A 1
D87 D -0.0136 0.2513 0.4068 0.068 Uiso 0.258(9) 1 calc R U P A 1
C2SF C -0.0322(14) 0.2095(17) 0.5410(14) 0.092(7) Uani 0.258(9) 1 d D U P A 1
D88 D -0.0612 0.2693 0.5564 0.138 Uiso 0.258(9) 1 calc R U P A 1
D89 D -0.0710 0.2033 0.5147 0.138 Uiso 0.258(9) 1 calc R U P A 1
D90 D -0.0266 0.1698 0.5824 0.138 Uiso 0.258(9) 1 calc R U P A 1
O1SF O 0.124(3) 0.0960(12) 0.4622(18) 0.212(13) Uani 0.258(9) 1 d D U P A 1
S1SF S 0.0759(5) 0.1851(5) 0.4875(4) 0.101(3) Uani 0.258(9) 1 d D U P A 1
C1SG C 0.9263(14) 0.0379(18) 0.4230(11) 0.33(2) Uani 0.794(13) 1 d D . P . .
D91 D 0.9149 0.0401 0.3763 0.502 Uiso 0.794(13) 1 calc R U P . .
D92 D 0.9483 0.0808 0.4242 0.502 Uiso 0.794(13) 1 calc R U P . .
D93 D 0.9737 -0.0202 0.4324 0.502 Uiso 0.794(13) 1 calc R U P . .
C2SG C 0.7445(12) 0.1620(12) 0.4763(9) 0.212(9) Uani 0.794(13) 1 d D . P . .
D94 D 0.7328 0.1686 0.4290 0.318 Uiso 0.794(13) 1 calc R U P . .
D95 D 0.6861 0.1751 0.5121 0.318 Uiso 0.794(13) 1 calc R U P . .
D96 D 0.7690 0.2019 0.4804 0.318 Uiso 0.794(13) 1 calc R U P . .
O1SG O 0.8323(15) 0.0595(14) 0.5574(7) 0.281(10) Uani 0.794(13) 1 d D . P . .
S1SG S 0.8211(8) 0.0615(8) 0.4888(4) 0.368(8) Uani 0.794(13) 1 d D . P . .
C1SH C 0.5216(9) 0.8325(9) 0.1775(5) 0.179(9) Uani 0.666(12) 1 d D . P . .
D97 D 0.5736 0.8389 0.1435 0.268 Uiso 0.666(12) 1 calc R U P . .
D98 D 0.4908 0.8788 0.2118 0.268 Uiso 0.666(12) 1 calc R U P . .
D99 D 0.5452 0.7760 0.2023 0.268 Uiso 0.666(12) 1 calc R U P . .
C2SH C 0.5294(10) 0.7310(11) 0.1070(11) 0.174(8) Uani 0.666(12) 1 d D . P . .
D100 D 0.5722 0.7340 0.0623 0.261 Uiso 0.666(12) 1 calc R U P . .
D101 D 0.5648 0.7018 0.1435 0.261 Uiso 0.666(12) 1 calc R U P . .
D102 D 0.4978 0.6982 0.1006 0.261 Uiso 0.666(12) 1 calc R U P . .
O1SH O 0.3817(12) 0.826(2) 0.2039(11) 0.36(2) Uani 0.666(12) 1 d D . P . .
S1SH S 0.4443(11) 0.8389(7) 0.1340(6) 0.334(8) Uani 0.666(12) 1 d D . P . .
C1SI C -0.2677(8) 0.3533(12) 0.5798(9) 0.090(5) Uani 0.373(9) 1 d D . P . .
D103 D -0.2374 0.3066 0.5459 0.135 Uiso 0.373(9) 1 calc R U P . .
D104 D -0.2715 0.4075 0.5548 0.135 Uiso 0.373(9) 1 calc R U P . .
D105 D -0.2312 0.3388 0.6155 0.135 Uiso 0.373(9) 1 calc R U P . .
C2SI C -0.3290(14) 0.3130(11) 0.7052(12) 0.133(10) Uani 0.373(9) 1 d D . P . .
D106 D -0.3102 0.2506 0.7076 0.199 Uiso 0.373(9) 1 calc R U P . .
D107 D -0.2741 0.3226 0.6999 0.199 Uiso 0.373(9) 1 calc R U P . .
D108 D -0.3746 0.3394 0.7487 0.199 Uiso 0.373(9) 1 calc R U P . .
O1SI O -0.3862(12) 0.4329(11) 0.6585(12) 0.184(11) Uani 0.373(9) 1 d D . P . .
S1SI S -0.3852(5) 0.3662(6) 0.6232(5) 0.162(4) Uani 0.373(9) 1 d D . P . .
C1SJ C -0.031(3) 0.178(2) 0.5427(16) 0.317(18) Uani 0.653(15) 1 d D U P B 2
D109 D -0.0766 0.1596 0.5399 0.475 Uiso 0.653(15) 1 calc R U P B 2
D110 D 0.0272 0.1274 0.5485 0.475 Uiso 0.653(15) 1 calc R U P B 2
D111 D -0.0553 0.2158 0.5832 0.475 Uiso 0.653(15) 1 calc R U P B 2
C2SJ C -0.1293(18) 0.3089(17) 0.4639(13) 0.310(14) Uani 0.653(15) 1 d D U P B 2
D112 D -0.1588 0.2749 0.4559 0.464 Uiso 0.653(15) 1 calc R U P B 2
D113 D -0.1608 0.3360 0.5100 0.464 Uiso 0.653(15) 1 calc R U P B 2
D114 D -0.1341 0.3540 0.4266 0.464 Uiso 0.653(15) 1 calc R U P B 2
O1SJ O 0.067(3) 0.264(3) 0.473(2) 0.408(18) Uani 0.653(15) 1 d D U P B 2
S1SJ S -0.0068(14) 0.2378(15) 0.4623(9) 0.421(12) Uani 0.653(15) 1 d D U P B 2

loop_
_atom_site_aniso_label
_atom_site_aniso_U_11
_atom_site_aniso_U_22
_atom_site_aniso_U_33
_atom_site_aniso_U_23
_atom_site_aniso_U_13
_atom_site_aniso_U_12
C1N 0.053(3) 0.088(4) 0.107(4) -0.018(3) -0.016(3) -0.028(3)
C2N 0.068(3) 0.089(4) 0.099(4) -0.010(3) -0.028(3) -0.031(3)
C3N 0.059(3) 0.087(4) 0.104(5) -0.014(3) -0.023(3) -0.025(3)
C4N 0.060(3) 0.084(4) 0.110(5) -0.009(3) -0.015(3) -0.028(3)
C5N 0.071(3) 0.088(4) 0.107(5) -0.008(3) -0.025(3) -0.035(3)
C6N 0.078(4) 0.099(4) 0.100(4) -0.018(4) -0.030(3) -0.033(3)
C7N 0.090(4) 0.110(5) 0.104(5) -0.028(4) -0.023(4) -0.038(4)
C8N 0.079(4) 0.104(5) 0.109(5) -0.023(4) -0.014(4) -0.031(4)
C9N 0.068(3) 0.101(5) 0.119(5) -0.024(4) -0.019(3) -0.028(3)
C10N 0.057(3) 0.089(4) 0.113(5) -0.007(3) -0.011(3) -0.033(3)
C11N 0.112(6) 0.141(7) 0.105(6) -0.012(5) -0.020(5) -0.033(5)
C12N 0.37(3) 0.234(16) 0.185(14) -0.010(12) -0.157(17) -0.154(18)
C13N 0.121(7) 0.292(17) 0.106(7) 0.014(9) -0.033(5) -0.102(10)
C14N 0.110(7) 0.286(16) 0.151(9) 0.060(10) -0.064(7) -0.079(9)
C15N 0.060(3) 0.093(4) 0.115(5) -0.027(4) -0.022(3) -0.020(3)
C16N 0.096(6) 0.109(6) 0.309(15) 0.007(8) -0.100(8) -0.043(5)
C17N 0.119(7) 0.115(7) 0.344(18) 0.007(9) -0.123(10) -0.042(6)
C18N 0.066(4) 0.146(7) 0.134(6) -0.056(6) -0.027(4) -0.024(4)
C19N 0.091(5) 0.219(11) 0.122(6) 0.046(7) -0.051(5) -0.088(7)
C20N 0.083(4) 0.192(9) 0.136(7) 0.044(6) -0.034(4) -0.080(6)
C21N 0.067(4) 0.150(7) 0.154(7) -0.036(6) -0.038(4) -0.031(4)
C22N 0.067(4) 0.148(7) 0.163(8) -0.032(6) -0.034(4) -0.020(4)
C23N 0.060(3) 0.141(7) 0.131(6) -0.025(5) -0.024(4) -0.024(4)
C24N 0.091(5) 0.133(7) 0.184(9) -0.014(6) -0.052(5) -0.046(5)
C25N 0.085(5) 0.102(5) 0.210(10) -0.010(6) -0.064(5) -0.033(4)
C26N 0.058(3) 0.104(5) 0.108(5) -0.015(4) -0.013(3) -0.032(3)
C27N 0.057(3) 0.094(4) 0.096(4) -0.015(3) -0.015(3) -0.017(3)
C28N 0.057(3) 0.129(6) 0.099(4) -0.031(4) -0.018(3) -0.023(3)
C29N 0.058(3) 0.092(4) 0.107(5) -0.021(4) -0.014(3) -0.029(3)
C30N 0.060(3) 0.091(4) 0.105(5) -0.015(4) -0.014(3) -0.029(3)
C31N 0.064(3) 0.090(4) 0.100(4) -0.016(3) -0.016(3) -0.033(3)
C32N 0.059(3) 0.080(4) 0.103(4) -0.017(3) -0.012(3) -0.027(3)
C33N 0.058(3) 0.085(4) 0.118(5) -0.021(4) -0.009(3) -0.026(3)
C34N 0.051(3) 0.078(4) 0.097(4) -0.018(3) -0.008(3) -0.021(2)
C35N 0.059(3) 0.081(4) 0.115(5) -0.012(3) -0.011(3) -0.031(3)
C36N 0.057(3) 0.084(4) 0.106(5) -0.014(3) -0.009(3) -0.024(3)
C37N 0.049(3) 0.082(4) 0.106(5) -0.014(3) -0.004(3) -0.021(3)
C38N 0.053(3) 0.081(4) 0.112(5) -0.014(3) 0.000(3) -0.025(3)
C39N 0.053(3) 0.087(4) 0.110(5) -0.012(3) -0.012(3) -0.023(3)
C40N 0.069(3) 0.083(4) 0.114(5) -0.019(4) -0.003(3) -0.035(3)
C41N 0.052(3) 0.082(4) 0.108(5) -0.015(3) -0.004(3) -0.023(3)
C42N 0.061(3) 0.082(4) 0.113(5) -0.009(3) -0.019(3) -0.027(3)
C43N 0.058(3) 0.087(4) 0.100(4) -0.008(3) -0.021(3) -0.024(3)
C44N 0.056(3) 0.079(4) 0.108(5) -0.005(3) -0.014(3) -0.026(3)
C45N 0.055(3) 0.086(4) 0.098(4) -0.014(3) -0.009(3) -0.026(3)
C46N 0.056(3) 0.083(4) 0.100(4) -0.009(3) -0.012(3) -0.021(3)
C47N 0.054(3) 0.077(3) 0.103(4) -0.011(3) -0.011(3) -0.022(3)
C48N 0.056(3) 0.081(4) 0.102(5) -0.005(3) -0.014(3) -0.025(3)
C49N 0.062(3) 0.080(4) 0.110(5) -0.011(3) -0.019(3) -0.027(3)
C50N 0.066(3) 0.090(4) 0.099(4) -0.015(3) -0.023(3) -0.017(3)
C51N 0.065(3) 0.090(4) 0.107(5) -0.016(3) -0.027(3) -0.020(3)
C52N 0.062(3) 0.077(3) 0.099(4) -0.008(3) -0.015(3) -0.026(3)
C53N 0.070(3) 0.080(4) 0.093(4) -0.015(3) -0.014(3) -0.025(3)
C54N 0.057(3) 0.085(4) 0.106(4) -0.012(3) -0.010(3) -0.025(3)
C55N 0.069(3) 0.088(4) 0.102(4) -0.013(3) -0.008(3) -0.021(3)
C56N 0.058(3) 0.122(6) 0.142(6) -0.009(5) -0.011(4) -0.015(4)
O1N 0.061(2) 0.100(3) 0.101(3) -0.022(2) -0.024(2) -0.023(2)
O2N 0.057(2) 0.106(3) 0.103(3) -0.025(2) -0.022(2) -0.021(2)
O3N 0.083(3) 0.093(3) 0.112(3) -0.016(3) -0.022(2) -0.038(2)
O4N 0.075(2) 0.096(3) 0.094(3) -0.018(2) -0.013(2) -0.035(2)
O5N 0.092(3) 0.088(3) 0.125(4) -0.020(3) 0.010(3) -0.044(3)
O6N 0.106(3) 0.092(3) 0.129(4) -0.025(3) 0.015(3) -0.053(3)
O7N 0.064(2) 0.084(3) 0.106(3) -0.021(2) -0.001(2) -0.0226(19)
O8N 0.062(2) 0.091(3) 0.104(3) -0.015(2) -0.003(2) -0.028(2)
O9N 0.0495(18) 0.100(3) 0.104(3) -0.024(2) -0.0054(19) -0.0222(19)
O10N 0.060(2) 0.103(3) 0.102(3) -0.030(2) -0.008(2) -0.023(2)
B1N 0.070(4) 0.097(5) 0.103(5) -0.017(4) -0.018(4) -0.034(4)
B2N 0.056(3) 0.100(5) 0.112(6) -0.013(4) -0.011(3) -0.029(3)
C1G 0.057(3) 0.096(4) 0.088(4) -0.029(3) -0.012(3) -0.022(3)
C2G 0.071(4) 0.091(4) 0.116(5) -0.014(4) -0.012(3) -0.033(3)
C3G 0.076(4) 0.089(4) 0.114(5) -0.013(4) -0.018(3) -0.021(3)
C4G 0.052(3) 0.099(5) 0.097(4) -0.021(4) -0.005(3) -0.013(3)
C5G 0.061(3) 0.100(5) 0.102(4) -0.013(4) -0.014(3) -0.029(3)
C6G 0.063(3) 0.092(4) 0.095(4) -0.007(3) -0.016(3) -0.027(3)
C7G 0.057(3) 0.121(5) 0.114(5) -0.041(4) -0.010(3) -0.026(3)
C8G 0.068(3) 0.117(5) 0.093(4) -0.021(4) -0.014(3) -0.020(3)
C9G 0.061(3) 0.099(4) 0.125(5) -0.026(4) -0.014(3) -0.033(3)
C10G 0.060(3) 0.097(5) 0.112(5) -0.025(4) -0.008(3) -0.027(3)
C11G 0.054(3) 0.103(5) 0.111(5) -0.030(4) -0.019(3) -0.018(3)
C12G 0.065(3) 0.102(5) 0.124(6) -0.014(4) -0.025(4) -0.023(3)
C13G 0.063(3) 0.081(4) 0.121(5) -0.013(4) -0.023(3) -0.015(3)
C14G 0.058(3) 0.126(6) 0.116(6) -0.036(5) -0.012(4) -0.026(4)
C15G 0.078(4) 0.128(6) 0.120(6) -0.039(5) -0.024(4) -0.036(4)
C16G 0.071(4) 0.112(6) 0.146(7) -0.004(5) -0.035(4) -0.032(4)
C17G 0.067(4) 0.157(7) 0.109(5) -0.051(5) -0.002(4) -0.041(4)
C18G 0.076(4) 0.135(7) 0.125(6) -0.022(5) -0.027(4) -0.040(4)
C19G 0.074(4) 0.132(6) 0.114(6) -0.027(5) -0.032(4) -0.003(4)
C20G 0.066(3) 0.121(6) 0.098(5) -0.003(4) -0.020(3) -0.018(4)
N1G 0.061(3) 0.107(4) 0.110(4) -0.026(3) -0.021(3) -0.031(3)
N2G 0.049(2) 0.148(6) 0.096(4) -0.009(4) -0.015(2) -0.021(3)
C1SA 0.081(4) 0.118(6) 0.177(8) -0.026(5) -0.019(5) -0.042(4)
C2SA 0.34(2) 0.236(14) 0.134(8) 0.060(8) -0.100(10) -0.217(15)
O1SA 0.085(3) 0.105(4) 0.183(5) -0.043(3) -0.002(3) -0.037(3)
S1SA 0.0939(12) 0.0963(12) 0.1251(15) -0.0133(10) -0.0273(10) -0.0438(10)
C1SB 0.151(9) 0.107(6) 0.188(10) -0.025(6) -0.032(7) -0.042(6)
C2SB 0.090(5) 0.109(6) 0.168(8) 0.002(5) -0.028(5) -0.038(4)
O1SB 0.112(4) 0.089(3) 0.201(6) -0.001(4) -0.051(4) -0.013(3)
S1SB 0.0963(13) 0.0961(14) 0.195(2) -0.0106(14) -0.0435(14) -0.0301(11)
C1SC 0.106(8) 0.169(12) 0.160(11) -0.034(9) -0.042(8) -0.069(8)
C2SC 0.101(8) 0.116(9) 0.214(15) 0.034(9) -0.057(9) -0.052(7)
O1SC 0.078(4) 0.084(4) 0.156(6) -0.007(4) -0.023(4) -0.021(3)
S1SC 0.0866(16) 0.0834(17) 0.127(2) 0.0057(13) -0.0408(14) -0.0316(12)
C1SD 0.063(3) 0.107(5) 0.118(5) 0.000(4) -0.029(3) -0.044(3)
C2SD 0.267(17) 0.34(2) 0.49(3) 0.25(2) -0.28(2) -0.247(18)
O1SD 0.182(11) 0.219(13) 0.70(4) 0.121(19) -0.117(17) -0.057(10)
S1SD 0.1152(19) 0.219(4) 0.237(4) 0.048(3) -0.073(2) -0.099(2)
C1SE 0.071(8) 0.190(15) 0.199(13) -0.036(11) -0.048(9) -0.003(9)
C2SE 0.36(4) 0.155(12) 0.25(2) -0.005(11) -0.14(2) -0.070(13)
O1SE 0.47(3) 0.202(18) 0.263(13) -0.031(11) -0.102(13) -0.15(2)
S1SE 0.250(9) 0.142(5) 0.267(9) -0.003(5) -0.169(8) -0.063(5)
C1SF 0.020(5) 0.060(8) 0.036(7) 0.002(6) 0.010(5) -0.012(5)
C2SF 0.096(10) 0.079(13) 0.094(12) 0.029(9) -0.025(8) -0.042(9)
O1SF 0.21(2) 0.132(10) 0.23(2) -0.018(10) -0.031(17) -0.032(10)
S1SF 0.085(4) 0.106(5) 0.102(5) 0.020(4) -0.031(3) -0.037(4)
C1SG 0.35(3) 0.44(4) 0.35(3) 0.29(3) -0.24(3) -0.28(3)
C2SG 0.138(13) 0.28(2) 0.158(13) -0.017(14) -0.012(10) -0.057(15)
O1SG 0.37(2) 0.43(3) 0.160(11) 0.011(13) -0.088(13) -0.26(2)
S1SG 0.317(11) 0.365(13) 0.156(5) -0.018(6) 0.042(6) 0.015(9)
C1SH 0.141(11) 0.181(14) 0.058(6) -0.015(7) -0.023(6) 0.060(10)
C2SH 0.093(9) 0.181(16) 0.230(19) -0.091(14) -0.038(10) -0.022(9)
O1SH 0.148(14) 0.59(5) 0.228(19) -0.10(2) -0.039(13) -0.05(2)
S1SH 0.398(17) 0.278(11) 0.234(9) -0.001(8) -0.102(11) -0.062(11)
C1SI 0.051(7) 0.110(12) 0.118(13) 0.023(10) -0.035(8) -0.042(8)
C2SI 0.119(15) 0.090(12) 0.25(3) -0.003(14) -0.137(18) -0.042(11)
O1SI 0.134(14) 0.137(13) 0.28(2) -0.108(15) 0.065(14) -0.095(12)
S1SI 0.100(5) 0.187(8) 0.203(8) 0.003(6) -0.049(5) -0.063(5)
C1SJ 0.41(4) 0.33(3) 0.27(2) -0.01(2) -0.18(2) -0.17(3)
C2SJ 0.49(3) 0.40(3) 0.26(2) 0.23(2) -0.22(2) -0.38(2)
O1SJ 0.46(3) 0.55(4) 0.38(3) 0.04(3) -0.20(3) -0.31(3)
S1SJ 0.50(2) 0.60(3) 0.357(16) 0.106(16) -0.249(17) -0.35(2)

loop_
_atom_type_symbol
_atom_type_description
_atom_type_scat_dispersion_real
_atom_type_scat_dispersion_imag
_atom_type_scat_source
C C 0.0043 0.0021 'International Tables Vol C Tables 4.2.6.8 and 6.1.1.4'
H H 0.0000 0.0000 'International Tables Vol C Tables 4.2.6.8 and 6.1.1.4'
D D 0.0000 0.0000 'International Tables Vol C Tables 4.2.6.8 and 6.1.1.4'
B B 0.0022 0.0009 'International Tables Vol C Tables 4.2.6.8 and 6.1.1.4'
N N 0.0082 0.0043 'International Tables Vol C Tables 4.2.6.8 and 6.1.1.4'
O O 0.0142 0.0079 'International Tables Vol C Tables 4.2.6.8 and 6.1.1.4'
S S 0.1502 0.1577 'International Tables Vol C Tables 4.2.6.8 and 6.1.1.4'

loop_
_geom_angle_atom_site_label_1
_geom_angle_atom_site_label_2
_geom_angle_atom_site_label_3
_geom_angle
_geom_angle_site_symmetry_1
_geom_angle_site_symmetry_3
C2N C1N C10N 117.2(5) . .
C2N C1N C15N 120.2(6) . .
C10N C1N C15N 122.7(5) . .
O1N C2N C1N 127.9(5) . .
O1N C2N C3N 110.2(5) . .
C1N C2N C3N 121.9(6) . .
C4N C3N O2N 127.8(5) . .
C4N C3N C2N 122.3(6) . .
O2N C3N C2N 109.8(6) . .
C3N C4N C5N 118.8(6) . .
C3N C4N H1 120.6 . .
C5N C4N H1 120.6 . .
C6N C5N C4N 122.4(6) . .
C6N C5N C10N 119.3(6) . .
C4N C5N C10N 118.3(6) . .
C7N C6N C5N 123.2(6) . .
C7N C6N H2 118.4 . .
C5N C6N H2 118.4 . .
C6N C7N C8N 118.2(7) . .
C6N C7N C11N 121.2(7) . .
C8N C7N C11N 120.6(7) . .
C9N C8N C7N 121.8(7) . .
C9N C8N H3 119.1 . .
C7N C8N H3 119.1 . .
C8N C9N C10N 121.4(6) . .
C8N C9N H4 119.3 . .
C10N C9N H4 119.3 . .
C1N C10N C9N 122.5(6) . .
C1N C10N C5N 121.4(6) . .
C9N C10N C5N 116.1(7) . .
C12N C11N C7N 114.3(9) . .
C12N C11N H5 108.7 . .
C7N C11N H5 108.7 . .
C12N C11N H6 108.7 . .
C7N C11N H6 108.7 . .
H5 C11N H6 107.6 . .
C11N C12N C13N 123.9(13) . .
C11N C12N H7 106.4 . .
C13N C12N H7 106.4 . .
C11N C12N H8 106.4 . .
C13N C12N H8 106.4 . .
H7 C12N H8 106.4 . .
C14N C13N C12N 126.6(15) . .
C14N C13N H9 105.7 . .
C12N C13N H9 105.7 . .
C14N C13N H10 105.7 . .
C12N C13N H10 105.7 . .
H9 C13N H10 106.1 . .
C13N C14N H11 109.5 . .
C13N C14N H12 109.5 . .
H11 C14N H12 109.5 . .
C13N C14N H13 109.5 . .
H11 C14N H13 109.5 . .
H12 C14N H13 109.5 . .
C20N C15N C16N 116.0(7) . .
C20N C15N C1N 123.3(7) . .
C16N C15N C1N 119.6(6) . .
C17N C16N C15N 122.6(9) . .
C17N C16N H14 118.7 . .
C15N C16N H14 118.7 . .
C16N C17N C18N 117.9(11) . .
C16N C17N H15 121.1 . .
C18N C17N H15 121.1 . .
C19N C18N C17N 118.1(7) . .
C19N C18N C21N 122.9(9) . .
C17N C18N C21N 118.3(10) . .
C18N C19N C20N 123.1(9) . .
C18N C19N H16 118.4 . .
C20N C19N H16 118.4 . .
C15N C20N C19N 121.1(9) . .
C15N C20N H17 119.4 . .
C19N C20N H17 119.4 . .
C22N C21N C18N 174.4(11) . .
C21N C22N C23N 174.5(10) . .
C24N C23N C28N 119.4(7) . .
C24N C23N C22N 122.7(9) . .
C28N C23N C22N 117.9(8) . .
C23N C24N C25N 121.4(8) . .
C23N C24N H18 119.3 . .
C25N C24N H18 119.3 . .
C24N C25N C26N 120.2(8) . .
C24N C25N H19 119.9 . .
C26N C25N H19 119.9 . .
C27N C26N C25N 117.5(6) . .
C27N C26N C43N 121.1(6) . 2_766
C25N C26N C43N 121.3(6) . 2_766
C26N C27N C28N 122.0(7) . .
C26N C27N H20 119.0 . .
C28N C27N H20 119.0 . .
C23N C28N C27N 119.4(7) . .
C23N C28N H21 120.3 . .
C27N C28N H21 120.3 . .
O3N C29N C42N 128.9(6) . .
O3N C29N C30N 110.0(6) . .
C42N C29N C30N 121.1(6) . .
C31N C30N O4N 129.0(6) . .
C31N C30N C29N 121.2(6) . .
O4N C30N C29N 109.8(6) . .
C30N C31N C32N 118.9(6) . .
C30N C31N H22 120.5 . .
C32N C31N H22 120.5 . .
C41N C32N C31N 120.2(6) . .
C41N C32N C33N 120.6(6) . .
C31N C32N C33N 119.2(6) . .
O5N C33N C32N 121.1(6) . .
O5N C33N C34N 119.6(6) . .
C32N C33N C34N 119.2(6) . .
C35N C34N C39N 120.4(6) . .
C35N C34N C33N 119.9(6) . .
C39N C34N C33N 119.7(6) . .
C36N C35N C34N 117.9(6) . .
C36N C35N H23 121.1 . .
C34N C35N H23 121.1 . .
C35N C36N O7N 127.3(6) . .
C35N C36N C37N 121.6(6) . .
O7N C36N C37N 111.0(5) . .
C38N C37N O8N 128.9(6) . .
C38N C37N C36N 121.7(6) . .
O8N C37N C36N 109.4(5) . .
C37N C38N C39N 118.8(6) . .
C37N C38N H24 120.6 . .
C39N C38N H24 120.6 . .
C38N C39N C34N 119.6(6) . .
C38N C39N C40N 119.8(6) . .
C34N C39N C40N 120.6(6) . .
O6N C40N C39N 120.7(6) . .
O6N C40N C41N 121.1(6) . .
C39N C40N C41N 118.1(6) . .
C32N C41N C42N 121.1(6) . .
C32N C41N C40N 121.3(6) . .
C42N C41N C40N 117.5(6) . .
C29N C42N C41N 117.4(6) . .
C29N C42N H25 121.3 . .
C41N C42N H25 121.3 . .
C44N C43N C52N 117.8(5) . .
C44N C43N C26N 119.4(5) . 2_766
C52N C43N C26N 122.9(6) . 2_766
C43N C44N O9N 128.6(5) . .
C43N C44N C45N 122.5(5) . .
O9N C44N C45N 108.8(6) . .
O10N C45N C46N 128.5(6) . .
O10N C45N C44N 110.5(5) . .
C46N C45N C44N 121.1(6) . .
C45N C46N C47N 118.0(6) . .
C45N C46N H26 121.0 . .
C47N C46N H26 121.0 . .
C52N C47N C48N 120.0(6) . .
C52N C47N C46N 120.8(5) . .
C48N C47N C46N 119.2(5) . .
C49N C48N C47N 121.8(6) . .
C49N C48N H27 119.1 . .
C47N C48N H27 119.1 . .
C48N C49N C50N 118.2(5) . .
C48N C49N C53N 124.8(5) . .
C50N C49N C53N 116.9(6) . .
C51N C50N C49N 119.7(6) . .
C51N C50N H28 120.1 . .
C49N C50N H28 120.1 . .
C50N C51N C52N 122.0(6) . .
C50N C51N H29 119.0 . .
C52N C51N H29 119.0 . .
C47N C52N C51N 118.1(5) . .
C47N C52N C43N 119.8(6) . .
C51N C52N C43N 122.0(6) . .
C54N C53N C49N 116.4(5) . .
C54N C53N H30 108.2 . .
C49N C53N H30 108.2 . .
C54N C53N H31 108.2 . .
C49N C53N H31 108.2 . .
H30 C53N H31 107.3 . .
C53N C54N C55N 112.6(6) . .
C53N C54N H32 109.1 . .
C55N C54N H32 109.1 . .
C53N C54N H33 109.1 . .
C55N C54N H33 109.1 . .
H32 C54N H33 107.8 . .
C56N C55N C54N 112.2(6) . .
C56N C55N H34 109.2 . .
C54N C55N H34 109.2 . .
C56N C55N H35 109.2 . .
C54N C55N H35 109.2 . .
H34 C55N H35 107.9 . .
C55N C56N H36 109.5 . .
C55N C56N H37 109.5 . .
H36 C56N H37 109.5 . .
C55N C56N H38 109.5 . .
H36 C56N H38 109.5 . .
H37 C56N H38 109.5 . .
C2N O1N B1N 108.3(5) . .
C3N O2N B1N 107.2(5) . .
C29N O3N B1N 106.9(5) . .
C30N O4N B1N 107.4(5) . .
C36N O7N B2N 105.7(5) . .
C37N O8N B2N 106.9(5) . .
C44N O9N B2N 108.3(5) . .
C45N O10N B2N 107.6(5) . .
O1N B1N O3N 112.5(6) . .
O1N B1N O4N 112.7(5) . .
O3N B1N O4N 105.4(6) . .
O1N B1N O2N 104.4(5) . .
O3N B1N O2N 110.7(5) . .
O4N B1N O2N 111.3(6) . .
O9N B2N O8N 111.9(6) . .
O9N B2N O7N 111.8(5) . .
O8N B2N O7N 105.8(5) . .
O9N B2N O10N 104.7(5) . .
O8N B2N O10N 112.0(6) . .
O7N B2N O10N 110.8(6) . .
C2G C1G C6G 120.1(6) . .
C2G C1G C7G 120.1(6) . .
C6G C1G C7G 119.8(6) . .
C1G C2G C3G 119.4(6) . .
C1G C2G H39 120.3 . .
C3G C2G H39 120.3 . .
C2G C3G C4G 120.6(7) . .
C2G C3G H40 119.7 . .
C4G C3G H40 119.7 . .
C5G C4G C3G 118.2(6) . .
C5G C4G C8G 120.9(7) . .
C3G C4G C8G 120.9(7) . .
C4G C5G C6G 121.9(6) . .
C4G C5G H41 119.1 . .
C6G C5G H41 119.1 . .
C5G C6G C1G 119.7(6) . .
C5G C6G H42 120.2 . .
C1G C6G H42 120.2 . .
N1G C7G C1G 108.0(5) . .
N1G C7G H43 110.1 . .
C1G C7G H43 110.1 . .
N1G C7G H44 110.1 . .
C1G C7G H44 110.1 . .
H43 C7G H44 108.4 . .
C4G C8G N2G 109.5(5) . 2_766
C4G C8G H115 109.8 . .
N2G C8G H115 109.8 2_766 .
C4G C8G H116 109.8 . .
N2G C8G H116 109.8 2_766 .
H115 C8G H116 108.2 . .
N1G C9G C10G 119.1(6) . .
N1G C9G H45 120.4 . .
C10G C9G H45 120.4 . .
C11G C10G C9G 120.8(7) . .
C11G C10G H46 119.6 . .
C9G C10G H46 119.6 . .
C10G C11G C12G 118.5(7) . .
C10G C11G C14G 124.1(8) . .
C12G C11G C14G 117.3(7) . .
C13G C12G C11G 119.8(7) . .
C13G C12G H47 120.1 . .
C11G C12G H47 120.1 . .
N1G C13G C12G 120.6(7) . .
N1G C13G H48 119.7 . .
C12G C13G H48 119.7 . .
C15G C14G C11G 124.7(8) . .
C15G C14G H49 117.6 . .
C11G C14G H49 117.6 . .
C14G C15G C16G 125.4(8) . .
C14G C15G H50 117.3 . .
C16G C15G H50 117.3 . .
C17G C16G C20G 123.0(9) . .
C17G C16G C15G 120.6(8) . .
C20G C16G C15G 116.3(8) . .
C18G C17G C16G 121.4(10) . .
C18G C17G H51 119.3 . .
C16G C17G H51 119.3 . .
C17G C18G N2G 119.1(9) . .
C17G C18G H52 120.5 . .
N2G C18G H52 120.5 . .
N2G C19G C20G 114.6(9) . .
N2G C19G H53 122.7 . .
C20G C19G H53 122.7 . .
C16G C20G C19G 116.6(8) . .
C16G C20G H54 121.7 . .
C19G C20G H54 121.7 . .
C13G N1G C9G 121.1(6) . .
C13G N1G C7G 120.2(6) . .
C9G N1G C7G 118.0(6) . .
C19G N2G C18G 125.2(8) . .
C19G N2G C8G 113.7(8) . 2_766
C18G N2G C8G 120.8(7) . 2_766
S1SA C1SA D55 109.5 . .
S1SA C1SA D56 109.5 . .
D55 C1SA D56 109.5 . .
S1SA C1SA D57 109.5 . .
D55 C1SA D57 109.5 . .
D56 C1SA D57 109.5 . .
S1SA C2SA D58 109.5 . .
S1SA C2SA D59 109.5 . .
D58 C2SA D59 109.5 . .
S1SA C2SA D60 109.5 . .
D58 C2SA D60 109.5 . .
D59 C2SA D60 109.5 . .
O1SA S1SA C1SA 104.7(3) . .
O1SA S1SA C2SA 105.8(5) . .
C1SA S1SA C2SA 96.7(7) . .
S1SB C1SB D61 109.5 . .
S1SB C1SB D62 109.5 . .
D61 C1SB D62 109.5 . .
S1SB C1SB D63 109.5 . .
D61 C1SB D63 109.5 . .
D62 C1SB D63 109.5 . .
S1SB C2SB D64 109.5 . .
S1SB C2SB D65 109.5 . .
D64 C2SB D65 109.5 . .
S1SB C2SB D66 109.5 . .
D64 C2SB D66 109.5 . .
D65 C2SB D66 109.5 . .
O1SB S1SB C1SB 107.3(5) . .
O1SB S1SB C2SB 106.0(4) . .
C1SB S1SB C2SB 96.4(5) . .
S1SC C1SC D70 109.5 . .
S1SC C1SC D71 109.5 . .
D70 C1SC D71 109.5 . .
S1SC C1SC D72 109.5 . .
D70 C1SC D72 109.5 . .
D71 C1SC D72 109.5 . .
S1SC C2SC D67 109.5 . .
S1SC C2SC D68 109.5 . .
D67 C2SC D68 109.5 . .
S1SC C2SC D69 109.5 . .
D67 C2SC D69 109.5 . .
D68 C2SC D69 109.5 . .
O1SC S1SC C1SC 107.7(6) . .
O1SC S1SC C2SC 108.6(5) . .
C1SC S1SC C2SC 97.6(7) . .
S1SD C1SD D73 109.5 . .
S1SD C1SD D74 109.5 . .
D73 C1SD D74 109.5 . .
S1SD C1SD D75 109.5 . .
D73 C1SD D75 109.5 . .
D74 C1SD D75 109.5 . .
S1SD C2SD D76 109.5 . .
S1SD C2SD D77 109.5 . .
D76 C2SD D77 109.5 . .
S1SD C2SD D78 109.5 . .
D76 C2SD D78 109.5 . .
D77 C2SD D78 109.5 . .
C1SD S1SD O1SD 116.7(7) . .
C1SD S1SD C2SD 111.7(6) . .
O1SD S1SD C2SD 114.6(11) . .
S1SE C1SE D79 109.5 . .
S1SE C1SE D80 109.5 . .
D79 C1SE D80 109.5 . .
S1SE C1SE D81 109.5 . .
D79 C1SE D81 109.5 . .
D80 C1SE D81 109.5 . .
S1SE C2SE D82 109.5 . .
S1SE C2SE D83 109.5 . .
D82 C2SE D83 109.5 . .
S1SE C2SE D84 109.5 . .
D82 C2SE D84 109.5 . .
D83 C2SE D84 109.5 . .
O1SE S1SE C1SE 109.5(16) . .
O1SE S1SE C2SE 110(2) . .
C1SE S1SE C2SE 91.9(14) . .
S1SF C1SF D85 109.5 . .
S1SF C1SF D86 109.5 . .
D85 C1SF D86 109.5 . .
S1SF C1SF D87 109.5 . .
D85 C1SF D87 109.5 . .
D86 C1SF D87 109.5 . .
S1SF C2SF D88 109.5 . .
S1SF C2SF D89 109.5 . .
D88 C2SF D89 109.5 . .
S1SF C2SF D90 109.5 . .
D88 C2SF D90 109.5 . .
D89 C2SF D90 109.5 . .
O1SF S1SF C2SF 112.5(18) . .
O1SF S1SF C1SF 112.3(16) . .
C2SF S1SF C1SF 93.2(9) . .
S1SG C1SG D91 109.5 . .
S1SG C1SG D92 109.5 . .
D91 C1SG D92 109.5 . .
S1SG C1SG D93 109.5 . .
D91 C1SG D93 109.5 . .
D92 C1SG D93 109.5 . .
S1SG C2SG D94 109.5 . .
S1SG C2SG D95 109.5 . .
D94 C2SG D95 109.5 . .
S1SG C2SG D96 109.5 . .
D94 C2SG D96 109.5 . .
D95 C2SG D96 109.5 . .
O1SG S1SG C2SG 104.5(13) . .
O1SG S1SG C1SG 112.6(15) . .
C2SG S1SG C1SG 109.1(12) . .
S1SH C1SH D97 109.5 . .
S1SH C1SH D98 109.5 . .
D97 C1SH D98 109.5 . .
S1SH C1SH D99 109.5 . .
D97 C1SH D99 109.5 . .
D98 C1SH D99 109.5 . .
S1SH C2SH D100 109.5 . .
S1SH C2SH D101 109.5 . .
D100 C2SH D101 109.5 . .
S1SH C2SH D102 109.5 . .
D100 C2SH D102 109.5 . .
D101 C2SH D102 109.5 . .
O1SH S1SH C1SH 90.7(10) . .
O1SH S1SH C2SH 104.9(15) . .
C1SH S1SH C2SH 84.5(9) . .
S1SI C1SI D103 109.5 . .
S1SI C1SI D104 109.5 . .
D103 C1SI D104 109.5 . .
S1SI C1SI D105 109.5 . .
D103 C1SI D105 109.5 . .
D104 C1SI D105 109.5 . .
S1SI C2SI D106 109.5 . .
S1SI C2SI D107 109.5 . .
D106 C2SI D107 109.5 . .
S1SI C2SI D108 109.5 . .
D106 C2SI D108 109.5 . .
D107 C2SI D108 109.5 . .
O1SI S1SI C1SI 81.7(10) . .
O1SI S1SI C2SI 71.6(11) . .
C1SI S1SI C2SI 83.1(9) . .
S1SJ C1SJ D109 109.5 . .
S1SJ C1SJ D110 109.5 . .
D109 C1SJ D110 109.5 . .
S1SJ C1SJ D111 109.5 . .
D109 C1SJ D111 109.5 . .
D110 C1SJ D111 109.5 . .
S1SJ C2SJ D112 109.5 . .
S1SJ C2SJ D113 109.5 . .
D112 C2SJ D113 109.5 . .
S1SJ C2SJ D114 109.5 . .
D112 C2SJ D114 109.5 . .
D113 C2SJ D114 109.5 . .
O1SJ S1SJ C1SJ 105(2) . .
O1SJ S1SJ C2SJ 127(2) . .
C1SJ S1SJ C2SJ 94.6(15) . .

loop_
_geom_bond_atom_site_label_1
_geom_bond_atom_site_label_2
_geom_bond_distance
_geom_bond_site_symmetry_2
C1N C2N 1.367(9) .
C1N C10N 1.396(9) .
C1N C15N 1.492(8) .
C2N O1N 1.364(8) .
C2N C3N 1.410(8) .
C3N C4N 1.328(9) .
C3N O2N 1.357(8) .
C4N C5N 1.426(9) .
C4N H1 0.9500 .
C5N C6N 1.402(9) .
C5N C10N 1.440(8) .
C6N C7N 1.357(9) .
C6N H2 0.9500 .
C7N C8N 1.398(10) .
C7N C11N 1.524(12) .
C8N C9N 1.364(10) .
C8N H3 0.9500 .
C9N C10N 1.439(10) .
C9N H4 0.9500 .
C11N C12N 1.42(2) .
C11N H5 0.9900 .
C11N H6 0.9900 .
C12N C13N 1.50(2) .
C12N H7 0.9900 .
C12N H8 0.9900 .
C13N C14N 1.412(15) .
C13N H9 0.9900 .
C13N H10 0.9900 .
C14N H11 0.9800 .
C14N H12 0.9800 .
C14N H13 0.9800 .
C15N C20N 1.344(10) .
C15N C16N 1.421(13) .
C16N C17N 1.378(12) .
C16N H14 0.9500 .
C17N C18N 1.397(14) .
C17N H15 0.9500 .
C18N C19N 1.351(13) .
C18N C21N 1.434(10) .
C19N C20N 1.363(11) .
C19N H16 0.9500 .
C20N H17 0.9500 .
C21N C22N 1.209(10) .
C22N C23N 1.433(10) .
C23N C24N 1.353(12) .
C23N C28N 1.383(12) .
C24N C25N 1.383(11) .
C24N H18 0.9500 .
C25N C26N 1.409(10) .
C25N H19 0.9500 .
C26N C27N 1.362(9) .
C26N C43N 1.483(8) 2_766
C27N C28N 1.397(8) .
C27N H20 0.9500 .
C28N H21 0.9500 .
C29N O3N 1.355(8) .
C29N C42N 1.363(9) .
C29N C30N 1.428(9) .
C30N C31N 1.345(9) .
C30N O4N 1.345(8) .
C31N C32N 1.405(9) .
C31N H22 0.9500 .
C32N C41N 1.390(9) .
C32N C33N 1.464(9) .
C33N O5N 1.239(8) .
C33N C34N 1.471(10) .
C34N C35N 1.399(9) .
C34N C39N 1.426(9) .
C35N C36N 1.361(9) .
C35N H23 0.9500 .
C36N O7N 1.373(8) .
C36N C37N 1.406(9) .
C37N C38N 1.343(9) .
C37N O8N 1.371(8) .
C38N C39N 1.402(9) .
C38N H24 0.9500 .
C39N C40N 1.464(9) .
C40N O6N 1.225(8) .
C40N C41N 1.474(10) .
C41N C42N 1.418(9) .
C42N H25 0.9500 .
C43N C44N 1.353(9) .
C43N C52N 1.441(8) .
C43N C26N 1.483(8) 2_766
C44N O9N 1.369(7) .
C44N C45N 1.421(8) .
C45N O10N 1.350(8) .
C45N C46N 1.357(8) .
C46N C47N 1.438(9) .
C46N H26 0.9500 .
C47N C52N 1.398(8) .
C47N C48N 1.434(8) .
C48N C49N 1.351(9) .
C48N H27 0.9500 .
C49N C50N 1.447(8) .
C49N C53N 1.504(8) .
C50N C51N 1.384(8) .
C50N H28 0.9500 .
C51N C52N 1.400(9) .
C51N H29 0.9500 .
C53N C54N 1.492(9) .
C53N H30 0.9900 .
C53N H31 0.9900 .
C54N C55N 1.532(8) .
C54N H32 0.9900 .
C54N H33 0.9900 .
C55N C56N 1.514(10) .
C55N H34 0.9900 .
C55N H35 0.9900 .
C56N H36 0.9800 .
C56N H37 0.9800 .
C56N H38 0.9800 .
O1N B1N 1.453(8) .
O2N B1N 1.508(9) .
O3N B1N 1.475(10) .
O4N B1N 1.475(9) .
O7N B2N 1.480(9) .
O8N B2N 1.473(10) .
O9N B2N 1.464(10) .
O10N B2N 1.485(8) .
C1G C2G 1.371(9) .
C1G C6G 1.381(9) .
C1G C7G 1.516(8) .
C2G C3G 1.395(9) .
C2G H39 0.9500 .
C3G C4G 1.399(10) .
C3G H40 0.9500 .
C4G C5G 1.361(10) .
C4G C8G 1.498(9) .
C5G C6G 1.377(8) .
C5G H41 0.9500 .
C6G H42 0.9500 .
C7G N1G 1.481(8) .
C7G H43 0.9900 .
C7G H44 0.9900 .
C8G N2G 1.573(9) 2_766
C8G H115 0.9900 .
C8G H116 0.9900 .
C9G N1G 1.362(9) .
C9G C10G 1.387(10) .
C9G H45 0.9500 .
C10G C11G 1.370(10) .
C10G H46 0.9500 .
C11G C12G 1.400(10) .
C11G C14G 1.452(10) .
C12G C13G 1.371(10) .
C12G H47 0.9500 .
C13G N1G 1.347(9) .
C13G H48 0.9500 .
C14G C15G 1.270(11) .
C14G H49 0.9500 .
C15G C16G 1.521(12) .
C15G H50 0.9500 .
C16G C17G 1.344(12) .
C16G C20G 1.350(11) .
C17G C18G 1.336(11) .
C17G H51 0.9500 .
C18G N2G 1.354(11) .
C18G H52 0.9500 .
C19G N2G 1.344(11) .
C19G C20G 1.532(11) .
C19G H53 0.9500 .
C20G H54 0.9500 .
N2G C8G 1.573(9) 2_766
C1SA S1SA 1.764(8) .
C1SA D55 0.9800 .
C1SA D56 0.9800 .
C1SA D57 0.9800 .
C2SA S1SA 1.793(10) .
C2SA D58 0.9800 .
C2SA D59 0.9800 .
C2SA D60 0.9800 .
O1SA S1SA 1.484(5) .
C1SB S1SB 1.806(10) .
C1SB D61 0.9800 .
C1SB D62 0.9800 .
C1SB D63 0.9800 .
C2SB S1SB 1.812(9) .
C2SB D64 0.9800 .
C2SB D65 0.9800 .
C2SB D66 0.9800 .
O1SB S1SB 1.473(6) .
C1SC S1SC 1.780(11) .
C1SC D70 0.9800 .
C1SC D71 0.9800 .
C1SC D72 0.9800 .
C2SC S1SC 1.835(12) .
C2SC D67 0.9800 .
C2SC D68 0.9800 .
C2SC D69 0.9800 .
O1SC S1SC 1.494(7) .
C1SD S1SD 1.476(6) .
C1SD D73 0.9800 .
C1SD D74 0.9800 .
C1SD D75 0.9800 .
C2SD S1SD 1.667(11) .
C2SD D76 0.9800 .
C2SD D77 0.9800 .
C2SD D78 0.9800 .
O1SD S1SD 1.480(12) .
C1SE S1SE 1.725(15) .
C1SE D79 0.9800 .
C1SE D80 0.9800 .
C1SE D81 0.9800 .
C2SE S1SE 1.811(17) .
C2SE D82 0.9800 .
C2SE D83 0.9800 .
C2SE D84 0.9800 .
O1SE S1SE 1.446(18) .
C1SF S1SF 1.761(13) .
C1SF D85 0.9800 .
C1SF D86 0.9800 .
C1SF D87 0.9800 .
C2SF S1SF 1.708(16) .
C2SF D88 0.9800 .
C2SF D89 0.9800 .
C2SF D90 0.9800 .
O1SF S1SF 1.470(17) .
C1SG S1SG 1.778(18) .
C1SG D91 0.9800 .
C1SG D92 0.9800 .
C1SG D93 0.9800 .
C2SG S1SG 1.648(15) .
C2SG D94 0.9800 .
C2SG D95 0.9800 .
C2SG D96 0.9800 .
O1SG S1SG 1.405(12) .
C1SH S1SH 1.687(15) .
C1SH D97 0.9800 .
C1SH D98 0.9800 .
C1SH D99 0.9800 .
C2SH S1SH 1.799(14) .
C2SH D100 0.9800 .
C2SH D101 0.9800 .
C2SH D102 0.9800 .
O1SH S1SH 1.537(16) .
C1SI S1SI 1.829(12) .
C1SI D103 0.9800 .
C1SI D104 0.9800 .
C1SI D105 0.9800 .
C2SI S1SI 1.973(15) .
C2SI D106 0.9800 .
C2SI D107 0.9800 .
C2SI D108 0.9800 .
O1SI S1SI 1.433(14) .
C1SJ S1SJ 1.808(19) .
C1SJ D109 0.9800 .
C1SJ D110 0.9800 .
C1SJ D111 0.9800 .
C2SJ S1SJ 1.823(19) .
C2SJ D112 0.9800 .
C2SJ D113 0.9800 .
C2SJ D114 0.9800 .
O1SJ S1SJ 1.564(18) .

loop_
_geom_torsion_atom_site_label_1
_geom_torsion_atom_site_label_2
_geom_torsion_atom_site_label_3
_geom_torsion_atom_site_label_4
_geom_torsion
_geom_torsion_site_symmetry_1
_geom_torsion_site_symmetry_4
C10N C1N C2N O1N 179.3(6) . .
C15N C1N C2N O1N -0.5(10) . .
C10N C1N C2N C3N 0.5(10) . .
C15N C1N C2N C3N -179.3(6) . .
O1N C2N C3N C4N 178.0(6) . .
C1N C2N C3N C4N -3.0(10) . .
O1N C2N C3N O2N 0.9(7) . .
C1N C2N C3N O2N 179.8(6) . .
O2N C3N C4N C5N 179.6(6) . .
C2N C3N C4N C5N 3.0(10) . .
C3N C4N C5N C6N -179.7(6) . .
C3N C4N C5N C10N -0.7(9) . .
C4N C5N C6N C7N 178.8(7) . .
C10N C5N C6N C7N -0.3(10) . .
C5N C6N C7N C8N 1.4(11) . .
C5N C6N C7N C11N -179.6(7) . .
C6N C7N C8N C9N -0.5(11) . .
C11N C7N C8N C9N -179.5(8) . .
C7N C8N C9N C10N -1.6(11) . .
C2N C1N C10N C9N -179.3(6) . .
C15N C1N C10N C9N 0.5(10) . .
C2N C1N C10N C5N 1.8(9) . .
C15N C1N C10N C5N -178.5(6) . .
C8N C9N C10N C1N -176.4(7) . .
C8N C9N C10N C5N 2.6(10) . .
C6N C5N C10N C1N 177.4(6) . .
C4N C5N C10N C1N -1.7(9) . .
C6N C5N C10N C9N -1.7(9) . .
C4N C5N C10N C9N 179.2(6) . .
C6N C7N C11N C12N 114.0(12) . .
C8N C7N C11N C12N -67.0(14) . .
C7N C11N C12N C13N -39(2) . .
C11N C12N C13N C14N -172.1(12) . .
C2N C1N C15N C20N -84.1(10) . .
C10N C1N C15N C20N 96.1(9) . .
C2N C1N C15N C16N 83.4(10) . .
C10N C1N C15N C16N -96.4(10) . .
C20N C15N C16N C17N -8.7(17) . .
C1N C15N C16N C17N -177.1(11) . .
C15N C16N C17N C18N -1(2) . .
C16N C17N C18N C19N 8.8(18) . .
C16N C17N C18N C21N 179.3(11) . .
C17N C18N C19N C20N -8.0(17) . .
C21N C18N C19N C20N -178.0(9) . .
C16N C15N C20N C19N 9.9(15) . .
C1N C15N C20N C19N 177.8(8) . .
C18N C19N C20N C15N -1.8(17) . .
C28N C23N C24N C25N 3.3(15) . .
C22N C23N C24N C25N -178.5(10) . .
C23N C24N C25N C26N -0.1(16) . .
C24N C25N C26N C27N -2.7(13) . .
C24N C25N C26N C43N 174.6(8) . 2_766
C25N C26N C27N C28N 2.4(10) . .
C43N C26N C27N C28N -175.0(6) 2_766 .
C24N C23N C28N C27N -3.6(12) . .
C22N C23N C28N C27N 178.1(7) . .
C26N C27N C28N C23N 0.8(10) . .
O3N C29N C30N C31N 179.9(5) . .
C42N C29N C30N C31N -0.9(9) . .
O3N C29N C30N O4N -1.0(7) . .
C42N C29N C30N O4N 178.2(5) . .
O4N C30N C31N C32N -179.9(6) . .
C29N C30N C31N C32N -1.0(9) . .
C30N C31N C32N C41N 2.8(9) . .
C30N C31N C32N C33N -179.1(5) . .
C41N C32N C33N O5N 178.8(6) . .
C31N C32N C33N O5N 0.7(9) . .
C41N C32N C33N C34N -0.2(9) . .
C31N C32N C33N C34N -178.4(5) . .
O5N C33N C34N C35N 1.1(9) . .
C32N C33N C34N C35N -179.8(5) . .
O5N C33N C34N C39N -180.0(5) . .
C32N C33N C34N C39N -0.9(8) . .
C39N C34N C35N C36N -1.3(9) . .
C33N C34N C35N C36N 177.6(5) . .
C34N C35N C36N O7N -178.5(5) . .
C34N C35N C36N C37N 0.3(9) . .
C35N C36N C37N C38N 0.8(9) . .
O7N C36N C37N C38N 179.8(5) . .
C35N C36N C37N O8N 179.4(5) . .
O7N C36N C37N O8N -1.6(7) . .
O8N C37N C38N C39N -179.1(5) . .
C36N C37N C38N C39N -0.9(9) . .
C37N C38N C39N C34N -0.1(9) . .
C37N C38N C39N C40N 177.4(6) . .
C35N C34N C39N C38N 1.3(8) . .
C33N C34N C39N C38N -177.7(5) . .
C35N C34N C39N C40N -176.2(6) . .
C33N C34N C39N C40N 4.8(8) . .
C38N C39N C40N O6N -8.1(10) . .
C34N C39N C40N O6N 169.4(6) . .
C38N C39N C40N C41N 175.0(5) . .
C34N C39N C40N C41N -7.5(9) . .
C31N C32N C41N C42N -2.8(9) . .
C33N C32N C41N C42N 179.1(5) . .
C31N C32N C41N C40N 175.5(6) . .
C33N C32N C41N C40N -2.6(9) . .
O6N C40N C41N C32N -170.5(6) . .
C39N C40N C41N C32N 6.5(9) . .
O6N C40N C41N C42N 7.9(9) . .
C39N C40N C41N C42N -175.2(5) . .
O3N C29N C42N C41N 179.9(5) . .
C30N C29N C42N C41N 0.9(9) . .
C32N C41N C42N C29N 1.0(9) . .
C40N C41N C42N C29N -177.4(5) . .
C52N C43N C44N O9N -179.6(6) . .
C26N C43N C44N O9N 0.8(10) 2_766 .
C52N C43N C44N C45N 4.3(9) . .
C26N C43N C44N C45N -175.3(6) 2_766 .
C43N C44N C45N O10N 178.0(6) . .
O9N C44N C45N O10N 1.2(7) . .
C43N C44N C45N C46N -2.4(10) . .
O9N C44N C45N C46N -179.3(6) . .
O10N C45N C46N C47N 178.7(6) . .
C44N C45N C46N C47N -0.7(9) . .
C45N C46N C47N C52N 1.8(9) . .
C45N C46N C47N C48N -176.7(6) . .
C52N C47N C48N C49N -0.7(9) . .
C46N C47N C48N C49N 177.8(6) . .
C47N C48N C49N C50N -3.8(9) . .
C47N C48N C49N C53N 179.8(6) . .
C48N C49N C50N C51N 5.5(9) . .
C53N C49N C50N C51N -177.8(6) . .
C49N C50N C51N C52N -2.7(10) . .
C48N C47N C52N C51N 3.5(9) . .
C46N C47N C52N C51N -174.9(6) . .
C48N C47N C52N C43N 178.6(6) . .
C46N C47N C52N C43N 0.1(9) . .
C50N C51N C52N C47N -1.8(10) . .
C50N C51N C52N C43N -176.8(6) . .
C44N C43N C52N C47N -3.1(9) . .
C26N C43N C52N C47N 176.5(6) 2_766 .
C44N C43N C52N C51N 171.8(6) . .
C26N C43N C52N C51N -8.6(10) 2_766 .
C48N C49N C53N C54N -5.1(9) . .
C50N C49N C53N C54N 178.4(6) . .
C49N C53N C54N C55N -177.9(6) . .
C53N C54N C55N C56N -178.2(6) . .
C1N C2N O1N B1N -177.0(7) . .
C3N C2N O1N B1N 1.9(7) . .
C4N C3N O2N B1N 179.9(7) . .
C2N C3N O2N B1N -3.1(7) . .
C42N C29N O3N B1N 176.9(6) . .
C30N C29N O3N B1N -4.0(7) . .
C31N C30N O4N B1N -175.5(6) . .
C29N C30N O4N B1N 5.5(7) . .
C35N C36N O7N B2N 173.7(6) . .
C37N C36N O7N B2N -5.2(7) . .
C38N C37N O8N B2N -173.8(6) . .
C36N C37N O8N B2N 7.8(6) . .
C43N C44N O9N B2N -175.3(7) . .
C45N C44N O9N B2N 1.2(7) . .
C46N C45N O10N B2N 177.4(7) . .
C44N C45N O10N B2N -3.1(7) . .
C2N O1N B1N O3N 116.5(6) . .
C2N O1N B1N O4N -124.6(6) . .
C2N O1N B1N O2N -3.6(7) . .
C29N O3N B1N O1N 130.2(6) . .
C29N O3N B1N O4N 7.0(6) . .
C29N O3N B1N O2N -113.4(6) . .
C30N O4N B1N O1N -130.7(6) . .
C30N O4N B1N O3N -7.7(6) . .
C30N O4N B1N O2N 112.4(6) . .
C3N O2N B1N O1N 4.1(7) . .
C3N O2N B1N O3N -117.2(6) . .
C3N O2N B1N O4N 126.0(6) . .
C44N O9N B2N O8N -124.5(5) . .
C44N O9N B2N O7N 117.1(5) . .
C44N O9N B2N O10N -2.9(7) . .
C37N O8N B2N O9N -132.6(5) . .
C37N O8N B2N O7N -10.7(7) . .
C37N O8N B2N O10N 110.2(6) . .
C36N O7N B2N O9N 131.6(5) . .
C36N O7N B2N O8N 9.6(7) . .
C36N O7N B2N O10N -112.0(6) . .
C45N O10N B2N O9N 3.7(7) . .
C45N O10N B2N O8N 125.1(6) . .
C45N O10N B2N O7N -117.0(6) . .
C6G C1G C2G C3G 3.8(10) . .
C7G C1G C2G C3G -174.2(6) . .
C1G C2G C3G C4G -0.9(10) . .
C2G C3G C4G C5G -1.5(10) . .
C2G C3G C4G C8G 176.7(6) . .
C3G C4G C5G C6G 0.9(10) . .
C8G C4G C5G C6G -177.3(6) . .
C4G C5G C6G C1G 2.0(10) . .
C2G C1G C6G C5G -4.4(9) . .
C7G C1G C6G C5G 173.6(6) . .
C2G C1G C7G N1G 88.7(7) . .
C6G C1G C7G N1G -89.3(8) . .
C5G C4G C8G N2G 86.7(8) . 2_766
C3G C4G C8G N2G -91.5(8) . 2_766
N1G C9G C10G C11G 0.0(10) . .
C9G C10G C11G C12G 1.9(10) . .
C9G C10G C11G C14G -173.9(6) . .
C10G C11G C12G C13G -1.9(9) . .
C14G C11G C12G C13G 174.1(6) . .
C11G C12G C13G N1G 0.2(10) . .
C10G C11G C14G C15G -2.1(11) . .
C12G C11G C14G C15G -177.8(7) . .
C11G C14G C15G C16G 176.1(6) . .
C14G C15G C16G C17G 178.9(7) . .
C14G C15G C16G C20G -2.8(11) . .
C20G C16G C17G C18G -3.9(12) . .
C15G C16G C17G C18G 174.2(7) . .
C16G C17G C18G N2G 1.6(11) . .
C17G C16G C20G C19G 3.1(10) . .
C15G C16G C20G C19G -175.1(6) . .
N2G C19G C20G C16G -0.2(9) . .
C12G C13G N1G C9G 1.7(9) . .
C12G C13G N1G C7G -169.0(6) . .
C10G C9G N1G C13G -1.8(9) . .
C10G C9G N1G C7G 169.1(6) . .
C1G C7G N1G C13G 86.5(8) . .
C1G C7G N1G C9G -84.5(7) . .
C20G C19G N2G C18G -2.0(9) . .
C20G C19G N2G C8G 172.0(5) . 2_766
C17G C18G N2G C19G 1.5(11) . .
C17G C18G N2G C8G -172.1(6) . 2_766
